data_1531569
loop_
_publ_author_name
'Ijjaali, I.'
'Flaschenriem, C.'
'Ibers, J.A.'

_publ_section_title
;
 Synthesis and characterization of the wide band-gap compound Pr2 Te4 O11
;
_journal_name_full 'Journal of Alloys Compd.'
_journal_page_first 115
_journal_page_last 119
_journal_volume 354
_journal_year 2003
_chemical_formula_sum 'O11 Pr2 Te4'
_chemical_name_systematic 'Pr2 Te4 O11'
_space_group_IT_number 15
_symmetry_space_group_name_Hall '-C 2yc'
_symmetry_space_group_name_H-M 'C 1 2/c 1'
_cell_angle_alpha 90
_cell_angle_beta 106.052
_cell_angle_gamma 90
_cell_formula_units_Z 4
_cell_length_a 12.688
_cell_length_b 5.2361
_cell_length_c 16.292
_cell_volume 1040.169
_citation_journal_id_ASTM JALCEU
_cod_data_source_file Ijjaali_JALCEU_2003_1396.cif
_cod_data_source_block O11Pr2Te4
_cod_database_code 1531569

loop_
_symmetry_equiv_pos_as_xyz
x,y,z
-x,y,-z+1/2
-x,-y,-z
x,-y,z-1/2
x+1/2,y+1/2,z
-x+1/2,y+1/2,-z+1/2
-x+1/2,-y+1/2,-z
x+1/2,-y+1/2,z-1/2

loop_
_atom_site_label
_atom_site_type_symbol
_atom_site_fract_x
_atom_site_fract_y
_atom_site_fract_z
_atom_site_occupancy
_atom_site_U_iso_or_equiv
O3 O-2 0.25055 0.0664 0.12967 1 0.0
O2 O-2 0.20675 0.0394 0.44219 1 0.0
O5 O-2 0.42763 0.1205 0.04715 1 0.0
O4 O-2 0.35236 0.0547 0.32733 1 0.0
Pr1 Pr+3 0.118934 0.24417 0.537623 1 0.0
O1 O-2 0.02662 0.0948 0.10135 1 0.0
Te2 Te+4 0.370479 0.27757 0.12862 1 0.0
Te1 Te+4 0.119832 0.22957 0.203026 1 0.0
O6 O-2 0 0.3542 0.25 1 0.0
